data_7702485
loop_
_publ_author_name
'Tenorio, Manuel Jim\'enez'
'Puerta, M. Carmen'
'Salcedo, Isabel'
'Valerga, Pedro'

_publ_section_title
;
 Structural characterisation of cationic methylallyl, methylindenyl and
 pentamethylcyclopentadienyl nickel complexes containing the bulky
 phosphine 1,2-bis(diisopropylphosphino)ethane&#x200A;&#x2020;
;
_journal_issue 5
_journal_name_full 'Journal of the Chemical Society, Dalton Transactions'
_journal_page_first 653
_journal_paper_doi 10.1039/b008441g
_journal_year 2001
_chemical_formula_sum 'C42 H59 B Ni P2'
_chemical_formula_weight 695.35
_space_group_IT_number 19
_space_group_name_Hall 'P 2ac 2ab'
_space_group_name_H-M_alt 'P 21 21 21'
_symmetry_cell_setting orthorhombic
_symmetry_space_group_name_H-M 'P 21 21 21'
_atom_sites_solution_hydrogens geom
_atom_sites_solution_primary direct
_atom_sites_solution_secondary difmap
_audit_creation_method SHELXL-97
_cell_angle_alpha 90.00
_cell_angle_beta 90.00
_cell_angle_gamma 90.00
_cell_formula_units_Z 4
_cell_length_a 11.338(4)
_cell_length_b 32.719(10)
_cell_length_c 10.643(4)
_cell_measurement_reflns_used 25
_cell_measurement_temperature 293(2)
_cell_measurement_theta_max 15.4
_cell_measurement_theta_min 12.5
_cell_volume 3948(2)
_computing_cell_refinement 'MSC/AFC Diffractometer Control'
_computing_data_collection 'MSC/AFC Diffractometer Control'
_computing_data_reduction texsan
_computing_molecular_graphics 'ORTEP32 (L.J.Farrugia, 1999)'
_computing_publication_material 'SHELXL-97 (Sheldrick, 1997)'
_computing_structure_refinement 'SHELXL-97 (Sheldrick, 1997)'
_computing_structure_solution DIRDIF
_diffrn_ambient_temperature 290(2)
_diffrn_measured_fraction_theta_full 0.830
_diffrn_measured_fraction_theta_max 0.830
_diffrn_measurement_device_type AFC6S
_diffrn_measurement_method 'omega scans with profile analysis'
_diffrn_radiation_monochromator graphite
_diffrn_radiation_source 'fine-focus sealed tube'
_diffrn_radiation_type MoK\a
_diffrn_radiation_wavelength 0.71069
_diffrn_reflns_av_R_equivalents 0.0000
_diffrn_reflns_av_sigmaI/netI 0.0835
_diffrn_reflns_limit_h_max 13
_diffrn_reflns_limit_h_min 0
_diffrn_reflns_limit_k_max 38
_diffrn_reflns_limit_k_min 0
_diffrn_reflns_limit_l_max 12
_diffrn_reflns_limit_l_min 0
_diffrn_reflns_number 3287
_diffrn_reflns_theta_full 25.05
_diffrn_reflns_theta_max 25.05
_diffrn_reflns_theta_min 3.07
_diffrn_standards_decay_% -4.20
_diffrn_standards_interval_count 100
_diffrn_standards_number 3
_exptl_absorpt_coefficient_mu 0.599
_exptl_absorpt_correction_T_max 1.000
_exptl_absorpt_correction_T_min 0.931
_exptl_absorpt_correction_type refdelf
_exptl_absorpt_process_details psi-scan
_exptl_crystal_colour yellow
_exptl_crystal_density_diffrn 1.170
_exptl_crystal_density_method 'not measured'
_exptl_crystal_description plate
_exptl_crystal_F_000 1496
_exptl_crystal_size_max 0.350
_exptl_crystal_size_mid 0.270
_exptl_crystal_size_min 0.080
_refine_diff_density_max 0.559
_refine_diff_density_min -1.007
_refine_diff_density_rms 0.116
_refine_ls_abs_structure_details 'Flack H D (1983), Acta Cryst. A39, 876-881'
_refine_ls_abs_structure_Flack 0.00(7)
_refine_ls_extinction_method none
_refine_ls_goodness_of_fit_ref 0.812
_refine_ls_hydrogen_treatment mixed
_refine_ls_matrix_type full
_refine_ls_number_parameters 290
_refine_ls_number_reflns 3287
_refine_ls_number_restraints 0
_refine_ls_restrained_S_all 0.812
_refine_ls_R_factor_all 0.1252
_refine_ls_R_factor_gt 0.0932
_refine_ls_shift/su_max 0.222
_refine_ls_shift/su_mean 0.023
_refine_ls_structure_factor_coef Fsqd
_refine_ls_weighting_details 'calc w=1/[\s^2^(Fo^2^)+(0.1900P)^2^+59.1642P] where P=(Fo^2^+2Fc^2^)/3'
_refine_ls_weighting_scheme calc
_refine_ls_wR_factor_gt 0.2791
_refine_ls_wR_factor_ref 0.3099
_reflns_number_gt 2306
_reflns_number_total 3287
_reflns_threshold_expression >2sigma(I)
_cod_data_source_file b008441g.txt
_cod_data_source_block '[Ni(CH2CmeCH2)dippe]BPh4'
_cod_original_sg_symbol_H-M P21P21P21
_cod_database_code 7702485

loop_
_symmetry_equiv_pos_as_xyz
'x, y, z'
'-x+1/2, -y, z+1/2'
'x+1/2, -y+1/2, -z'
'-x, y+1/2, -z+1/2'

loop_
_atom_site_label
_atom_site_type_symbol
_atom_site_fract_x
_atom_site_fract_y
_atom_site_fract_z
_atom_site_U_iso_or_equiv
_atom_site_adp_type
_atom_site_occupancy
_atom_site_symmetry_multiplicity
_atom_site_calc_flag
_atom_site_refinement_flags
Ni1 Ni 0.85778(18) 0.88200(6) 0.22533(19) 0.0432(6) Uani 1 1 d .
P1 P 0.8182(4) 0.93455(13) 0.3401(5) 0.0505(12) Uani 1 1 d .
P2 P 0.7629(4) 0.84311(14) 0.3526(4) 0.0449(10) Uani 1 1 d .
C1 C 0.8904(17) 0.8379(5) 0.0955(16) 0.054(5) Uani 1 1 d .
H1A H 0.9188 0.8119 0.1267 0.064 Uiso 1 1 calc R
H1B H 0.8346 0.8355 0.0268 0.064 Uiso 1 1 calc R
C2 C 0.9744(17) 0.8704(6) 0.0878(15) 0.058(5) Uani 1 1 d .
C3 C 0.928(2) 0.9089(6) 0.074(2) 0.074(7) Uani 1 1 d .
H3A H 0.8757 0.9130 0.0025 0.088 Uiso 1 1 calc R
H3B H 0.9809 0.9317 0.0888 0.088 Uiso 1 1 calc R
C4 C 1.1014(16) 0.8634(8) 0.125(2) 0.086(7) Uani 1 1 d .
H4A H 1.1169 0.8346 0.1275 0.129 Uiso 1 1 calc R
H4B H 1.1156 0.8751 0.2058 0.129 Uiso 1 1 calc R
H4C H 1.1523 0.8760 0.0638 0.129 Uiso 1 1 calc R
C5 C 0.7127(18) 0.9726(6) 0.260(3) 0.080(7) Uani 1 1 d .
H5 H 0.7588 0.9857 0.1936 0.096 Uiso 1 1 calc R
C6 C 0.669(3) 1.0078(9) 0.346(3) 0.143(13) Uani 1 1 d .
H6A H 0.7361 1.0207 0.3851 0.215 Uiso 1 1 calc R
H6B H 0.6183 0.9970 0.4099 0.215 Uiso 1 1 calc R
H6C H 0.6273 1.0275 0.2968 0.215 Uiso 1 1 calc R
C7 C 0.616(2) 0.9494(7) 0.194(3) 0.100(9) Uani 1 1 d .
H7A H 0.6504 0.9287 0.1416 0.151 Uiso 1 1 calc R
H7B H 0.5706 0.9679 0.1439 0.151 Uiso 1 1 calc R
H7C H 0.5659 0.9367 0.2556 0.151 Uiso 1 1 calc R
C8 C 0.9414(18) 0.9687(6) 0.399(2) 0.076(7) Uani 1 1 d .
H8 H 0.9066 0.9881 0.4582 0.091 Uiso 1 1 calc R
C9 C 0.997(2) 0.9930(5) 0.295(3) 0.095(9) Uani 1 1 d .
H9A H 0.9367 1.0085 0.2524 0.142 Uiso 1 1 calc R
H9B H 1.0338 0.9748 0.2363 0.142 Uiso 1 1 calc R
H9C H 1.0544 1.0113 0.3293 0.142 Uiso 1 1 calc R
C10 C 1.028(2) 0.9418(9) 0.473(3) 0.120(11) Uani 1 1 d .
H10A H 0.9861 0.9268 0.5365 0.180 Uiso 1 1 calc R
H10B H 1.0866 0.9587 0.5124 0.180 Uiso 1 1 calc R
H10C H 1.0662 0.9229 0.4170 0.180 Uiso 1 1 calc R
C11 C 0.7408(19) 0.9165(7) 0.480(2) 0.070(6) Uani 1 1 d .
H11A H 0.7970 0.9140 0.5485 0.084 Uiso 1 1 calc R
H11B H 0.6825 0.9367 0.5043 0.084 Uiso 1 1 calc R
C12 C 0.6807(17) 0.8763(6) 0.4623(17) 0.063(5) Uani 1 1 d .
H12A H 0.6019 0.8809 0.4298 0.075 Uiso 1 1 calc R
H12B H 0.6736 0.8627 0.5428 0.075 Uiso 1 1 calc R
C13 C 0.857(2) 0.8120(6) 0.4525(18) 0.068(5) Uani 1 1 d .
H13 H 0.8051 0.8005 0.5172 0.082 Uiso 1 1 calc R
C14 C 0.904(2) 0.7750(5) 0.377(2) 0.088(8) Uani 1 1 d .
H14A H 0.8394 0.7620 0.3343 0.132 Uiso 1 1 calc R
H14B H 0.9402 0.7558 0.4334 0.132 Uiso 1 1 calc R
H14C H 0.9608 0.7842 0.3167 0.132 Uiso 1 1 calc R
C15 C 0.949(2) 0.8320(8) 0.518(2) 0.095(9) Uani 1 1 d .
H15A H 0.9179 0.8550 0.5636 0.142 Uiso 1 1 calc R
H15B H 1.0077 0.8414 0.4596 0.142 Uiso 1 1 calc R
H15C H 0.9852 0.8133 0.5765 0.142 Uiso 1 1 calc R
C16 C 0.6516(17) 0.8112(5) 0.2813(18) 0.059(4) Uani 1 1 d .
H16 H 0.6934 0.7906 0.2315 0.070 Uiso 1 1 calc R
C17 C 0.5783(18) 0.7878(5) 0.381(2) 0.071(6) Uani 1 1 d .
H17A H 0.6305 0.7737 0.4371 0.106 Uiso 1 1 calc R
H17B H 0.5283 0.7683 0.3394 0.106 Uiso 1 1 calc R
H17C H 0.5307 0.8067 0.4272 0.106 Uiso 1 1 calc R
C18 C 0.5712(17) 0.8330(6) 0.1938(19) 0.070(6) Uani 1 1 d .
H18A H 0.6168 0.8471 0.1314 0.105 Uiso 1 1 calc R
H18B H 0.5245 0.8523 0.2399 0.105 Uiso 1 1 calc R
H18C H 0.5202 0.8136 0.1534 0.105 Uiso 1 1 calc R
C19 C 0.2857(14) 0.8280(5) 0.8429(15) 0.044(4) Uiso 1 1 d .
C20 C 0.3292(17) 0.8014(6) 0.9340(16) 0.056(5) Uiso 1 1 d .
H20 H 0.4076 0.8039 0.9583 0.068 Uiso 1 1 calc R
C21 C 0.2604(19) 0.7709(6) 0.9908(19) 0.069(6) Uiso 1 1 d .
H21 H 0.2931 0.7529 1.0488 0.083 Uiso 1 1 calc R
C22 C 0.143(2) 0.7684(6) 0.9583(18) 0.067(5) Uiso 1 1 d .
H22 H 0.0954 0.7496 0.9989 0.081 Uiso 1 1 calc R
C23 C 0.098(2) 0.7920(7) 0.872(2) 0.073(6) Uiso 1 1 d .
H23 H 0.0199 0.7880 0.8473 0.087 Uiso 1 1 calc R
C24 C 0.1637(17) 0.8229(6) 0.8149(18) 0.061(5) Uiso 1 1 d .
H24 H 0.1275 0.8404 0.7579 0.074 Uiso 1 1 calc R
C25 C 0.3392(16) 0.8717(5) 0.6299(16) 0.054(4) Uiso 1 1 d .
C26 C 0.3711(18) 0.9083(6) 0.5702(17) 0.057(5) Uiso 1 1 d .
H26 H 0.3998 0.9293 0.6206 0.068 Uiso 1 1 calc R
C27 C 0.364(2) 0.9154(7) 0.4463(19) 0.071(5) Uiso 1 1 d .
H27 H 0.3852 0.9406 0.4126 0.085 Uiso 1 1 calc R
C28 C 0.3237(16) 0.8846(6) 0.3717(18) 0.060(5) Uiso 1 1 d .
H28 H 0.3169 0.8890 0.2857 0.072 Uiso 1 1 calc R
C29 C 0.2922(18) 0.8460(6) 0.4217(19) 0.066(5) Uiso 1 1 d .
H29 H 0.2674 0.8249 0.3691 0.079 Uiso 1 1 calc R
C30 C 0.2992(17) 0.8401(7) 0.5522(18) 0.063(5) Uiso 1 1 d .
H30 H 0.2771 0.8152 0.5870 0.076 Uiso 1 1 calc R
C31 C 0.5056(14) 0.8582(5) 0.7930(16) 0.048(4) Uiso 1 1 d .
C32 C 0.5868(17) 0.8886(6) 0.8192(17) 0.061(5) Uiso 1 1 d .
H32 H 0.5585 0.9143 0.8410 0.073 Uiso 1 1 calc R
C33 C 0.7064(18) 0.8830(7) 0.8151(18) 0.068(5) Uiso 1 1 d .
H33 H 0.7582 0.9047 0.8267 0.081 Uiso 1 1 calc R
C34 C 0.7483(19) 0.8428(6) 0.7923(19) 0.066(5) Uiso 1 1 d .
H34 H 0.8291 0.8379 0.7940 0.080 Uiso 1 1 calc R
C35 C 0.6744(18) 0.8113(7) 0.768(2) 0.073(6) Uiso 1 1 d .
H35 H 0.7032 0.7852 0.7524 0.087 Uiso 1 1 calc R
C36 C 0.5522(16) 0.8193(6) 0.7674(18) 0.058(5) Uiso 1 1 d .
H36 H 0.5005 0.7981 0.7493 0.070 Uiso 1 1 calc R
C37 C 0.3172(15) 0.9057(5) 0.8616(17) 0.052(4) Uiso 1 1 d .
C38 C 0.2263(18) 0.9313(6) 0.819(2) 0.070(5) Uiso 1 1 d .
H38 H 0.1913 0.9260 0.7412 0.084 Uiso 1 1 calc R
C39 C 0.188(2) 0.9646(7) 0.890(2) 0.076(6) Uiso 1 1 d .
H39 H 0.1304 0.9817 0.8559 0.091 Uiso 1 1 calc R
C40 C 0.2291(19) 0.9727(7) 1.005(2) 0.075(6) Uiso 1 1 d .
H40 H 0.2017 0.9949 1.0508 0.090 Uiso 1 1 calc R
C41 C 0.3148(17) 0.9468(6) 1.0520(19) 0.061(5) Uiso 1 1 d .
H41 H 0.3456 0.9515 1.1317 0.073 Uiso 1 1 calc R
C42 C 0.356(2) 0.9133(7) 0.9815(19) 0.069(5) Uiso 1 1 d .
H42 H 0.4114 0.8958 1.0173 0.083 Uiso 1 1 calc R
B1 B 0.3591(18) 0.8657(6) 0.7840(19) 0.048(4) Uiso 1 1 d .

loop_
_atom_site_aniso_label
_atom_site_aniso_U_11
_atom_site_aniso_U_22
_atom_site_aniso_U_33
_atom_site_aniso_U_23
_atom_site_aniso_U_13
_atom_site_aniso_U_12
Ni1 0.0419(10) 0.0420(10) 0.0458(10) -0.0005(10) 0.0017(10) -0.0103(10)
P1 0.053(2) 0.0283(19) 0.070(3) -0.001(2) 0.005(2) -0.0145(18)
P2 0.043(2) 0.048(2) 0.044(2) 0.003(2) 0.001(2) -0.003(2)
C1 0.088(14) 0.022(7) 0.051(9) 0.008(7) -0.012(9) 0.025(8)
C2 0.066(12) 0.076(14) 0.033(8) -0.007(9) 0.005(8) -0.012(10)
C3 0.101(16) 0.042(11) 0.078(13) 0.028(10) -0.009(13) -0.045(11)
C4 0.043(10) 0.12(2) 0.099(17) -0.019(16) 0.002(11) -0.014(12)
C5 0.067(12) 0.049(11) 0.12(2) 0.015(13) -0.016(14) -0.007(10)
C6 0.14(3) 0.11(2) 0.18(3) -0.06(2) -0.02(3) 0.06(2)
C7 0.076(15) 0.082(16) 0.14(2) 0.045(17) -0.033(16) 0.002(13)
C8 0.063(12) 0.047(11) 0.119(18) -0.041(12) 0.007(13) -0.025(10)
C9 0.091(15) 0.038(10) 0.15(2) -0.037(13) 0.006(17) -0.049(11)
C10 0.073(16) 0.11(2) 0.17(3) 0.00(2) -0.066(19) -0.009(17)
C11 0.062(12) 0.076(13) 0.072(13) -0.034(11) 0.007(11) 0.008(11)
C12 0.065(11) 0.068(13) 0.055(10) -0.007(10) 0.020(9) -0.006(11)
C13 0.088(14) 0.054(11) 0.062(11) -0.011(9) -0.007(12) 0.033(12)
C14 0.12(2) 0.033(9) 0.109(17) 0.021(11) -0.027(16) 0.019(11)
C15 0.062(13) 0.14(3) 0.086(16) 0.020(17) -0.021(13) 0.021(16)
C16 0.061(10) 0.050(9) 0.065(10) -0.004(9) 0.002(11) -0.029(9)
C17 0.084(14) 0.020(8) 0.108(16) -0.007(10) 0.012(13) -0.028(9)
C18 0.056(11) 0.076(14) 0.078(14) 0.005(11) -0.021(10) -0.012(11)

loop_
_atom_type_symbol
_atom_type_description
_atom_type_scat_dispersion_real
_atom_type_scat_dispersion_imag
_atom_type_scat_source
C C 0.0033 0.0016 'International Tables Vol C Tables 4.2.6.8 and 6.1.1.4'
H H 0.0000 0.0000 'International Tables Vol C Tables 4.2.6.8 and 6.1.1.4'
B B 0.0013 0.0007 'International Tables Vol C Tables 4.2.6.8 and 6.1.1.4'
Ni Ni 0.3393 1.1124 'International Tables Vol C Tables 4.2.6.8 and 6.1.1.4'
P P 0.1023 0.0942 'International Tables Vol C Tables 4.2.6.8 and 6.1.1.4'

loop_
_geom_angle_atom_site_label_1
_geom_angle_atom_site_label_2
_geom_angle_atom_site_label_3
_geom_angle
C2 Ni1 C3 40.0(8)
C2 Ni1 C1 41.4(7)
C3 Ni1 C1 72.0(8)
C2 Ni1 P1 134.5(6)
C3 Ni1 P1 100.9(6)
C1 Ni1 P1 171.6(5)
C2 Ni1 P2 132.6(6)
C3 Ni1 P2 165.3(6)
C1 Ni1 P2 95.7(5)
P1 Ni1 P2 90.63(19)
C11 P1 C8 106.0(10)
C11 P1 C5 105.7(11)
C8 P1 C5 102.9(9)
C11 P1 Ni1 107.7(7)
C8 P1 Ni1 120.2(7)
C5 P1 Ni1 113.3(8)
C16 P2 C12 104.7(9)
C16 P2 C13 109.4(10)
C12 P2 C13 104.8(9)
C16 P2 Ni1 115.4(6)
C12 P2 Ni1 107.6(6)
C13 P2 Ni1 114.0(8)
C2 C1 Ni1 68.4(10)
C3 C2 C1 115.6(18)
C3 C2 C4 122(2)
C1 C2 C4 120.5(19)
C3 C2 Ni1 69.8(12)
C1 C2 Ni1 70.1(10)
C4 C2 Ni1 117.9(13)
C2 C3 Ni1 70.2(10)
C6 C5 C7 115(2)
C6 C5 P1 114.6(19)
C7 C5 P1 109.3(13)
C9 C8 C10 115(2)
C9 C8 P1 112.1(16)
C10 C8 P1 107.7(14)
C12 C11 P1 113.6(13)
C11 C12 P2 111.6(13)
C15 C13 C14 111(2)
C15 C13 P2 117.5(16)
C14 C13 P2 109.6(13)
C18 C16 C17 109.7(16)
C18 C16 P2 114.5(12)
C17 C16 P2 112.0(13)
C20 C19 C24 114.6(16)
C20 C19 B1 124.5(15)
C24 C19 B1 120.5(16)
C19 C20 C21 123.2(18)
C22 C21 C20 118(2)
C23 C22 C21 122(2)
C22 C23 C24 121(2)
C23 C24 C19 121.0(19)
C30 C25 C26 116.5(17)
C30 C25 B1 122.7(16)
C26 C25 B1 120.6(16)
C27 C26 C25 125.3(19)
C28 C27 C26 118(2)
C27 C28 C29 121.8(19)
C28 C29 C30 119(2)
C25 C30 C29 120(2)
C36 C31 C32 116.1(16)
C36 C31 B1 119.6(15)
C32 C31 B1 124.3(16)
C33 C32 C31 124(2)
C32 C33 C34 117(2)
C35 C34 C33 122(2)
C34 C35 C36 118(2)
C31 C36 C35 122.5(19)
C42 C37 C38 115.6(19)
C42 C37 B1 121.7(17)
C38 C37 B1 122.1(17)
C39 C38 C37 121(2)
C40 C39 C38 123(2)
C39 C40 C41 117(2)
C42 C41 C40 121(2)
C41 C42 C37 122(2)
C37 B1 C19 105.6(14)
C37 B1 C25 111.7(15)
C19 B1 C25 113.6(15)
C37 B1 C31 112.3(15)
C19 B1 C31 112.0(14)
C25 B1 C31 101.9(14)

loop_
_geom_bond_atom_site_label_1
_geom_bond_atom_site_label_2
_geom_bond_distance
Ni1 C2 2.009(18)
Ni1 C3 2.004(19)
Ni1 C1 2.032(16)
Ni1 P1 2.156(5)
Ni1 P2 2.147(5)
P1 C11 1.83(2)
P1 C8 1.894(18)
P1 C5 1.92(2)
P2 C16 1.804(17)
P2 C12 1.847(18)
P2 C13 1.819(19)
C1 C2 1.43(2)
C2 C3 1.37(3)
C2 C4 1.51(3)
C5 C6 1.55(3)
C5 C7 1.51(3)
C8 C9 1.50(3)
C8 C10 1.54(3)
C11 C12 1.49(3)
C13 C15 1.42(3)
C13 C14 1.55(3)
C16 C18 1.49(3)
C16 C17 1.55(2)
C19 C20 1.39(2)
C19 C24 1.42(2)
C19 B1 1.62(2)
C20 C21 1.40(3)
C21 C22 1.37(3)
C22 C23 1.31(3)
C23 C24 1.39(3)
C25 C30 1.40(3)
C25 C26 1.40(2)
C25 B1 1.67(3)
C26 C27 1.34(3)
C27 C28 1.36(3)
C28 C29 1.42(3)
C29 C30 1.40(3)
C31 C36 1.40(2)
C31 C32 1.38(2)
C31 B1 1.68(3)
C32 C33 1.37(3)
C33 C34 1.42(3)
C34 C35 1.35(3)
C35 C36 1.41(3)
C37 C42 1.37(3)
C37 C38 1.40(3)
C37 B1 1.62(2)
C38 C39 1.40(3)
C39 C40 1.34(3)
C40 C41 1.39(3)
C41 C42 1.41(3)
